data_7120874
loop_
_publ_author_name
'LaFortune, James H. W.'
'Bayne, Julia M.'
'Johnstone, Timothy C.'
'Fan, Louie'
'Stephan, Douglas W.'

_publ_section_title
;
 Catalytic double hydroarylation of alkynes to 9,9-disubstituted
 9,10-dihydroacridine derivatives by an electrophilic phenoxyphosphonium
 dication
;
_journal_name_full 'Chemical Communications'
_journal_paper_doi 10.1039/C7CC08037A
_journal_year 2017
_chemical_formula_sum 'C22 H21 N'
_chemical_formula_weight 299.40
_space_group_crystal_system orthorhombic
_space_group_IT_number 62
_space_group_name_Hall '-P 2ac 2n'
_space_group_name_H-M_alt 'P n m a'
_symmetry_space_group_name_Hall '-P 2ac 2n'
_symmetry_space_group_name_H-M 'P n m a'
_atom_sites_solution_hydrogens mixed
_audit_creation_method SHELXL-2014/7
_audit_update_record
;
2017-10-17 deposited with the CCDC.
2017-11-10 downloaded from the CCDC.
;
_cell_angle_alpha 90
_cell_angle_beta 90
_cell_angle_gamma 90
_cell_formula_units_Z 4
_cell_length_a 8.0404(8)
_cell_length_b 13.3233(17)
_cell_length_c 15.2895(17)
_cell_measurement_temperature 150(2)
_cell_volume 1637.9(3)
_computing_structure_refinement 'SHELXL-2014/7 (Sheldrick, 2014)'
_diffrn_ambient_temperature 150(2)
_diffrn_measured_fraction_theta_full 1.000
_diffrn_measured_fraction_theta_max 0.996
_diffrn_radiation_type MoK\a
_diffrn_radiation_wavelength 0.71073
_diffrn_reflns_av_R_equivalents 0.0777
_diffrn_reflns_av_unetI/netI 0.0408
_diffrn_reflns_Laue_measured_fraction_full 1.000
_diffrn_reflns_Laue_measured_fraction_max 0.996
_diffrn_reflns_limit_h_max 10
_diffrn_reflns_limit_h_min -10
_diffrn_reflns_limit_k_max 17
_diffrn_reflns_limit_k_min -17
_diffrn_reflns_limit_l_max 19
_diffrn_reflns_limit_l_min -19
_diffrn_reflns_number 15803
_diffrn_reflns_point_group_measured_fraction_full 1.000
_diffrn_reflns_point_group_measured_fraction_max 0.996
_diffrn_reflns_theta_full 25.242
_diffrn_reflns_theta_max 27.608
_diffrn_reflns_theta_min 2.027
_exptl_absorpt_coefficient_mu 0.070
_exptl_crystal_density_diffrn 1.214
_exptl_crystal_F_000 640
_exptl_crystal_size_max 0.220
_exptl_crystal_size_mid 0.160
_exptl_crystal_size_min 0.100
_refine_diff_density_max 0.338
_refine_diff_density_min -0.326
_refine_diff_density_rms 0.073
_refine_ls_extinction_method none
_refine_ls_goodness_of_fit_ref 1.177
_refine_ls_hydrogen_treatment mixed
_refine_ls_matrix_type full
_refine_ls_number_parameters 130
_refine_ls_number_reflns 1980
_refine_ls_number_restraints 6
_refine_ls_restrained_S_all 1.175
_refine_ls_R_factor_all 0.0987
_refine_ls_R_factor_gt 0.0861
_refine_ls_shift/su_max 0.000
_refine_ls_shift/su_mean 0.000
_refine_ls_structure_factor_coef Fsqd
_refine_ls_weighting_details 'w=1/[\s^2^(Fo^2^)+(0.0593P)^2^+3.1765P] where P=(Fo^2^+2Fc^2^)/3'
_refine_ls_weighting_scheme calc
_refine_ls_wR_factor_gt 0.1908
_refine_ls_wR_factor_ref 0.1977
_reflns_Friedel_coverage 0.000
_reflns_number_gt 1641
_reflns_number_total 1980
_reflns_threshold_expression 'I > 2\s(I)'
_cod_data_source_file c7cc08037a2.cif
_cod_data_source_block JL024_a
_cod_database_code 7120874
_shelx_shelxl_version_number 2014/7
_shelx_space_group_comment
;
The symmetry employed for this shelxl refinement is uniquely defined
by the following loop, which should always be used as a source of
symmetry information in preference to the above space-group names.
They are only intended as comments.
;
_shelx_estimated_absorpt_t_min 0.985
_shelx_estimated_absorpt_t_max 0.993

loop_
_space_group_symop_operation_xyz
'x, y, z'
'-x+1/2, -y, z+1/2'
'-x, y+1/2, -z'
'x+1/2, -y+1/2, -z+1/2'
'-x, -y, -z'
'x-1/2, y, -z-1/2'
'x, -y-1/2, z'
'-x-1/2, y-1/2, z-1/2'

loop_
_atom_site_label
_atom_site_type_symbol
_atom_site_fract_x
_atom_site_fract_y
_atom_site_fract_z
_atom_site_U_iso_or_equiv
_atom_site_adp_type
_atom_site_occupancy
_atom_site_site_symmetry_order
_atom_site_calc_flag
_atom_site_refinement_flags_posn
_atom_site_refinement_flags_adp
_atom_site_refinement_flags_occupancy
N1 N 0.4740(4) 0.2500 0.54190(19) 0.0189(6) Uani 1 2 d S T P
C1 C 0.3293(5) 0.2500 0.4843(2) 0.0235(8) Uani 1 2 d DS T P
H1A H 0.225(4) 0.2500 0.518(3) 0.035 Uiso 1 2 d DS U P
H1B H 0.338(4) 0.1896(18) 0.4483(19) 0.035 Uiso 1 1 d D U .
C2 C 0.5189(3) 0.33959(18) 0.58446(15) 0.0179(5) Uani 1 1 d . . .
C3 C 0.4161(3) 0.4240(2) 0.58473(16) 0.0229(6) Uani 1 1 d . . .
H3 H 0.3137 0.4231 0.5538 0.027 Uiso 1 1 calc R U .
C4 C 0.4644(4) 0.5095(2) 0.63064(18) 0.0273(6) Uani 1 1 d . . .
H4 H 0.3961 0.5677 0.6296 0.033 Uiso 1 1 calc R U .
C5 C 0.6113(4) 0.5103(2) 0.67774(18) 0.0296(6) Uani 1 1 d . . .
H5 H 0.6416 0.5679 0.7107 0.035 Uiso 1 1 calc R U .
C6 C 0.7145(3) 0.4264(2) 0.67673(16) 0.0244(6) Uani 1 1 d . . .
H6 H 0.8153 0.4274 0.7091 0.029 Uiso 1 1 calc R U .
C7 C 0.6725(3) 0.34137(19) 0.62905(14) 0.0183(5) Uani 1 1 d . . .
C8 C 0.9334(5) 0.2500 0.6799(3) 0.0285(9) Uani 1 2 d DS T P
H8A H 0.895(6) 0.2500 0.7408(17) 0.043 Uiso 1 2 d DS U P
H8B H 1.001(4) 0.1896(19) 0.668(2) 0.043 Uiso 1 1 d D U .
C9 C 0.7843(4) 0.2500 0.6165(2) 0.0193(7) Uani 1 2 d S T P
C10 C 0.8534(4) 0.2500 0.5219(2) 0.0179(7) Uani 1 2 d S T P
C11 C 0.8906(3) 0.1604(2) 0.47911(17) 0.0221(5) Uani 1 1 d . . .
H11 H 0.8665 0.0982 0.5069 0.027 Uiso 1 1 calc R U .
C12 C 0.9626(3) 0.1606(2) 0.39611(17) 0.0229(6) Uani 1 1 d . . .
H12 H 0.9868 0.0985 0.3683 0.027 Uiso 1 1 calc R U .
C13 C 0.9998(4) 0.2500 0.3531(2) 0.0210(7) Uani 1 2 d S T P
C14 C 1.0788(5) 0.2500 0.2638(3) 0.0267(8) Uani 1 2 d DS T P
H14A H 0.998(5) 0.2500 0.216(2) 0.040 Uiso 1 2 d DS U P
H14B H 1.150(4) 0.1912(19) 0.254(2) 0.040 Uiso 1 1 d D U .

loop_
_atom_site_aniso_label
_atom_site_aniso_U_11
_atom_site_aniso_U_22
_atom_site_aniso_U_33
_atom_site_aniso_U_23
_atom_site_aniso_U_13
_atom_site_aniso_U_12
N1 0.0178(14) 0.0201(15) 0.0188(14) 0.000 -0.0047(12) 0.000
C1 0.0182(17) 0.0288(19) 0.0234(18) 0.000 -0.0058(15) 0.000
C2 0.0191(11) 0.0202(12) 0.0144(10) 0.0016(9) 0.0020(9) -0.0013(9)
C3 0.0240(12) 0.0251(13) 0.0195(11) 0.0020(10) 0.0020(10) 0.0020(10)
C4 0.0323(15) 0.0200(13) 0.0295(13) 0.0000(11) 0.0093(12) 0.0032(11)
C5 0.0376(16) 0.0247(14) 0.0264(13) -0.0070(11) 0.0087(12) -0.0067(12)
C6 0.0252(13) 0.0292(14) 0.0188(11) -0.0057(10) 0.0006(10) -0.0050(11)
C7 0.0190(11) 0.0232(12) 0.0127(10) -0.0004(9) 0.0020(9) -0.0022(9)
C8 0.0227(19) 0.040(2) 0.0223(18) 0.000 -0.0084(16) 0.000
C9 0.0171(16) 0.0261(18) 0.0146(15) 0.000 -0.0030(13) 0.000
C10 0.0113(14) 0.0240(17) 0.0184(16) 0.000 -0.0043(13) 0.000
C11 0.0213(12) 0.0219(12) 0.0231(12) 0.0003(10) -0.0001(10) -0.0038(10)
C12 0.0208(12) 0.0239(13) 0.0239(12) -0.0052(10) 0.0013(10) -0.0016(10)
C13 0.0123(15) 0.0307(19) 0.0202(16) 0.000 -0.0022(14) 0.000
C14 0.027(2) 0.032(2) 0.0213(18) 0.000 0.0036(16) 0.000

loop_
_atom_type_symbol
_atom_type_description
_atom_type_scat_dispersion_real
_atom_type_scat_dispersion_imag
_atom_type_scat_source
C C 0.0033 0.0016 'International Tables Vol C Tables 4.2.6.8 and 6.1.1.4'
H H 0.0000 0.0000 'International Tables Vol C Tables 4.2.6.8 and 6.1.1.4'
N N 0.0061 0.0033 'International Tables Vol C Tables 4.2.6.8 and 6.1.1.4'

loop_
_geom_angle_atom_site_label_1
_geom_angle_atom_site_label_2
_geom_angle_atom_site_label_3
_geom_angle
_geom_angle_site_symmetry_1
_geom_angle_site_symmetry_3
C2 N1 C2 116.1(3) . 7_565
C2 N1 C1 118.94(15) . .
C2 N1 C1 118.93(15) 7_565 .
N1 C1 H1A 111(3) . .
N1 C1 H1B 107(2) . .
H1A C1 H1B 111(2) . .
C3 C2 N1 122.2(2) . .
C3 C2 C7 120.2(2) . .
N1 C2 C7 117.6(2) . .
C4 C3 C2 119.7(2) . .
C4 C3 H3 120.2 . .
C2 C3 H3 120.2 . .
C5 C4 C3 120.4(3) . .
C5 C4 H4 119.8 . .
C3 C4 H4 119.8 . .
C4 C5 C6 119.9(3) . .
C4 C5 H5 120.1 . .
C6 C5 H5 120.1 . .
C7 C6 C5 121.0(3) . .
C7 C6 H6 119.5 . .
C5 C6 H6 119.5 . .
C6 C7 C2 118.7(2) . .
C6 C7 C9 125.0(2) . .
C2 C7 C9 116.2(2) . .
C9 C8 H8A 110(3) . .
C9 C8 H8B 108(2) . .
H8A C8 H8B 110(3) . .
C7 C9 C7 105.9(3) . 7_565
C7 C9 C8 112.28(19) . .
C7 C9 C8 112.28(19) 7_565 .
C7 C9 C10 109.21(18) . .
C7 C9 C10 109.21(18) 7_565 .
C8 C9 C10 107.9(3) . .
C11 C10 C11 117.9(3) 7_565 .
C11 C10 C9 121.00(16) 7_565 .
C11 C10 C9 121.00(16) . .
C10 C11 C12 120.9(3) . .
C10 C11 H11 119.5 . .
C12 C11 H11 119.5 . .
C13 C12 C11 121.4(3) . .
C13 C12 H12 119.3 . .
C11 C12 H12 119.3 . .
C12 C13 C12 117.5(3) 7_565 .
C12 C13 C14 121.23(16) 7_565 .
C12 C13 C14 121.23(16) . .
C13 C14 H14A 113(3) . .
C13 C14 H14B 113(2) . .
H14A C14 H14B 106(3) . .

loop_
_geom_bond_atom_site_label_1
_geom_bond_atom_site_label_2
_geom_bond_distance
_geom_bond_site_symmetry_2
N1 C2 1.407(3) .
N1 C2 1.407(3) 7_565
N1 C1 1.459(4) .
C1 H1A 0.988(19) .
C1 H1B 0.977(17) .
C2 C3 1.396(4) .
C2 C7 1.411(3) .
C3 C4 1.394(4) .
C3 H3 0.9500 .
C4 C5 1.383(4) .
C4 H4 0.9500 .
C5 C6 1.392(4) .
C5 H5 0.9500 .
C6 C7 1.389(3) .
C6 H6 0.9500 .
C7 C9 1.526(3) .
C8 C9 1.542(5) .
C8 H8A 0.983(19) .
C8 H8B 0.986(18) .
C9 C7 1.526(3) 7_565
C9 C10 1.549(5) .
C10 C11 1.394(3) 7_565
C10 C11 1.394(3) .
C11 C12 1.395(4) .
C11 H11 0.9500 .
C12 C13 1.393(3) .
C12 H12 0.9500 .
C13 C12 1.393(3) 7_565
C13 C14 1.506(5) .
C14 H14A 0.977(19) .
C14 H14B 0.980(18) .
